data_7205231
loop_
_publ_author_name
'Karmakar, Anirban'
'Goldberg, Israel'

_publ_section_title
;
 Coordination polymers of flexible tetracarboxylic acids with metal
 ions. II. Supramolecular assemblies of 5,5&#x2032;-methylene- and
 5,5&#x2032;-(ethane-1,2-diyl)-bis(oxy)diisophthalic acid ligands with
 d-transition metals
;
_journal_issue 1
_journal_name_full CrystEngComm
_journal_page_first 350
_journal_paper_doi 10.1039/c0ce00268b
_journal_volume 13
_journal_year 2011
_chemical_formula_moiety 'C37 H26 N4 O11 Zn2, C2 H6 O S, H2 O'
_chemical_formula_sum 'C39 H34 N4 O13 S Zn2'
_chemical_formula_weight 929.50
_chemical_name_systematic
;
?
;
_space_group_IT_number 14
_symmetry_cell_setting monoclinic
_symmetry_space_group_name_Hall '-P 2ybc'
_symmetry_space_group_name_H-M 'P 1 21/c 1'
_atom_sites_solution_hydrogens geom
_atom_sites_solution_primary direct
_atom_sites_solution_secondary difmap
_audit_creation_method SHELXL-97
_cell_angle_alpha 90.00
_cell_angle_beta 109.3792(10)
_cell_angle_gamma 90.00
_cell_formula_units_Z 4
_cell_length_a 16.4370(2)
_cell_length_b 14.6990(2)
_cell_length_c 17.5061(2)
_cell_measurement_reflns_used 9156
_cell_measurement_temperature 200(2)
_cell_measurement_theta_max 27.88
_cell_measurement_theta_min 2.38
_cell_volume 3989.97(9)
_computing_cell_refinement Denzo
_computing_data_collection 'Collect, Nonius B.V.'
_computing_data_reduction 'Denzo & Scalepack'
_computing_structure_refinement 'SHELXL-97 (Sheldrick, 1997)'
_computing_structure_solution SIR-97
_diffrn_ambient_temperature 200(2)
_diffrn_detector_area_resol_mean 12.8
_diffrn_measured_fraction_theta_full 0.992
_diffrn_measured_fraction_theta_max 0.992
_diffrn_measurement_device_type 'Nonius KappaCCD'
_diffrn_measurement_method '1 deg. \f and \w scans'
_diffrn_radiation_monochromator graphite
_diffrn_radiation_source 'fine-focus sealed tube'
_diffrn_radiation_type MoK\a
_diffrn_radiation_wavelength 0.71073
_diffrn_reflns_av_R_equivalents 0.0530
_diffrn_reflns_av_sigmaI/netI 0.0606
_diffrn_reflns_limit_h_max 21
_diffrn_reflns_limit_h_min 0
_diffrn_reflns_limit_k_max 19
_diffrn_reflns_limit_k_min 0
_diffrn_reflns_limit_l_max 21
_diffrn_reflns_limit_l_min -22
_diffrn_reflns_number 34714
_diffrn_reflns_theta_full 27.88
_diffrn_reflns_theta_max 27.88
_diffrn_reflns_theta_min 2.38
_diffrn_standards_number 0
_exptl_absorpt_coefficient_mu 1.326
_exptl_absorpt_correction_T_max 0.7763
_exptl_absorpt_correction_T_min 0.6904
_exptl_absorpt_correction_type multi-scan
_exptl_absorpt_process_details 'Blessing, 1995'
_exptl_crystal_colour colorless
_exptl_crystal_density_diffrn 1.547
_exptl_crystal_density_method 'not measured'
_exptl_crystal_description prism
_exptl_crystal_F_000 1904
_exptl_crystal_size_max 0.30
_exptl_crystal_size_mid 0.20
_exptl_crystal_size_min 0.20
_platon_squeeze_details
;
;
_refine_diff_density_max 1.014
_refine_diff_density_min -1.009
_refine_diff_density_rms 0.086
_refine_ls_extinction_method none
_refine_ls_goodness_of_fit_ref 0.943
_refine_ls_hydrogen_treatment constr
_refine_ls_matrix_type full
_refine_ls_number_parameters 539
_refine_ls_number_reflns 9434
_refine_ls_number_restraints 0
_refine_ls_restrained_S_all 0.943
_refine_ls_R_factor_all 0.0882
_refine_ls_R_factor_gt 0.0493
_refine_ls_shift/su_max 0.001
_refine_ls_shift/su_mean 0.000
_refine_ls_structure_factor_coef Fsqd
_refine_ls_weighting_details 'calc w=1/[\s^2^(Fo^2^)+(0.0874P)^2^+0.0000P] where P=(Fo^2^+2Fc^2^)/3'
_refine_ls_weighting_scheme calc
_refine_ls_wR_factor_gt 0.1277
_refine_ls_wR_factor_ref 0.1417
_reflns_number_gt 5828
_reflns_number_total 9442
_reflns_threshold_expression >2sigma(I)
_cod_data_source_file C0CE00268B.TXT
_cod_data_source_block 10
_cod_original_sg_symbol_H-M 'P 21/c'
_cod_database_code 7205231

loop_
_symmetry_equiv_pos_as_xyz
'x, y, z'
'-x, y+1/2, -z+1/2'
'-x, -y, -z'
'x, -y-1/2, z-1/2'

loop_
_atom_site_label
_atom_site_type_symbol
_atom_site_fract_x
_atom_site_fract_y
_atom_site_fract_z
_atom_site_U_iso_or_equiv
_atom_site_adp_type
_atom_site_occupancy
_atom_site_symmetry_multiplicity
_atom_site_calc_flag
_atom_site_refinement_flags
_atom_site_disorder_assembly
_atom_site_disorder_group
Zn1 Zn 0.47174(2) 0.15165(3) -0.351786(19) 0.03069(12) Uani 1 1 d . . .
Zn2 Zn 0.00351(2) -0.35395(3) -0.17637(2) 0.03808(13) Uani 1 1 d . . .
O1 O 0.44417(14) 0.14641(15) -0.24691(11) 0.0326(5) Uani 1 1 d . . .
O2 O 0.33667(15) 0.04449(17) -0.28575(12) 0.0425(6) Uani 1 1 d . . .
C3 C 0.39014(19) 0.0923(2) -0.23330(16) 0.0299(7) Uani 1 1 d . . .
C4 C 0.39194(18) 0.0843(2) -0.14683(15) 0.0283(7) Uani 1 1 d . . .
C5 C 0.41762(18) 0.1560(2) -0.09286(16) 0.0282(7) Uani 1 1 d . . .
H5 H 0.4331 0.2127 -0.1102 0.034 Uiso 1 1 calc R . .
C6 C 0.42052(19) 0.1444(2) -0.01297(17) 0.0307(7) Uani 1 1 d . . .
C7 C 0.44256(19) 0.2221(2) 0.04630(16) 0.0327(7) Uani 1 1 d . . .
O8 O 0.42663(14) 0.21354(17) 0.11151(12) 0.0384(5) Uani 1 1 d . . .
O9 O 0.47427(14) 0.29404(16) 0.02934(12) 0.0372(5) Uani 1 1 d . . .
C10 C 0.39939(19) 0.0602(2) 0.01272(17) 0.0323(7) Uani 1 1 d . . .
H10 H 0.4023 0.0519 0.0674 0.039 Uiso 1 1 calc R . .
C11 C 0.37435(19) -0.0107(2) -0.04179(17) 0.0321(7) Uani 1 1 d . . .
C12 C 0.36898(19) 0.0014(2) -0.12178(16) 0.0306(7) Uani 1 1 d . . .
H12 H 0.3496 -0.0470 -0.1595 0.037 Uiso 1 1 calc R . .
O13 O 0.34966(14) -0.09633(16) -0.02320(12) 0.0397(6) Uani 1 1 d . . .
C14 C 0.3724(2) -0.1191(3) 0.05914(18) 0.0415(8) Uani 1 1 d . . .
H14A H 0.4335 -0.1024 0.0868 0.050 Uiso 1 1 calc R . .
H14B H 0.3673 -0.1858 0.0641 0.050 Uiso 1 1 calc R . .
O15 O 0.32075(14) -0.07550(17) 0.09829(12) 0.0412(6) Uani 1 1 d . . .
C16 C 0.24255(19) -0.1145(2) 0.09060(16) 0.0298(7) Uani 1 1 d . . .
C17 C 0.2084(2) -0.0941(2) 0.15153(16) 0.0302(7) Uani 1 1 d . . .
H17 H 0.2382 -0.0533 0.1936 0.036 Uiso 1 1 calc R . .
C18 C 0.13182(18) -0.1326(2) 0.15126(16) 0.0255(6) Uani 1 1 d . . .
C19 C 0.0990(2) -0.1111(3) 0.21985(18) 0.0379(8) Uani 1 1 d . . .
O20 O 0.03211(15) -0.15253(17) 0.22154(13) 0.0414(6) Uani 1 1 d . . .
O21 O 0.1389(2) -0.0575(3) 0.27202(18) 0.0440(13) Uani 1 1 d . . .
C22 C 0.08810(18) -0.1924(2) 0.08956(15) 0.0256(6) Uani 1 1 d . . .
H22 H 0.0369 -0.2215 0.0907 0.031 Uiso 1 1 calc R . .
C23 C 0.11969(18) -0.2094(2) 0.02608(16) 0.0259(6) Uani 1 1 d . . .
C24 C 0.07068(19) -0.2687(2) -0.04378(16) 0.0293(7) Uani 1 1 d . . .
O25 O 0.09004(14) -0.26422(16) -0.10789(11) 0.0371(5) Uani 1 1 d . . .
O26 O 0.01092(15) -0.31900(17) -0.03897(12) 0.0397(6) Uani 1 1 d . . .
C27 C 0.19749(19) -0.1709(2) 0.02688(16) 0.0302(7) Uani 1 1 d . . .
H27 H 0.2196 -0.1832 -0.0158 0.036 Uiso 1 1 calc R . .
N28 N 0.53098(18) 0.02279(19) -0.34727(15) 0.0368(6) Uani 1 1 d . . .
C29 C 0.5502(2) -0.0276(2) -0.27947(19) 0.0422(8) Uani 1 1 d . . .
H29 H 0.5176 -0.0176 -0.2445 0.051 Uiso 1 1 calc R . .
C30 C 0.6138(2) -0.0925(2) -0.25744(18) 0.0403(8) Uani 1 1 d . . .
H30 H 0.6245 -0.1258 -0.2086 0.048 Uiso 1 1 calc R . .
C31 C 0.6622(2) -0.1087(2) -0.30771(18) 0.0360(7) Uani 1 1 d . . .
C32 C 0.6396(2) -0.0606(2) -0.37993(18) 0.0394(8) Uani 1 1 d . . .
H32 H 0.6690 -0.0717 -0.4175 0.047 Uiso 1 1 calc R . .
C33 C 0.5752(2) 0.0026(2) -0.39704(18) 0.0397(8) Uani 1 1 d . . .
H33 H 0.5609 0.0341 -0.4472 0.048 Uiso 1 1 calc R . .
C34 C 0.7395(2) -0.1694(2) -0.28107(18) 0.0336(7) Uani 1 1 d . . .
C35 C 0.7456(2) -0.2388(2) -0.22577(19) 0.0395(8) Uani 1 1 d . . .
H35 H 0.6990 -0.2507 -0.2064 0.047 Uiso 1 1 calc R . .
C36 C 0.8194(2) -0.2903(3) -0.1992(2) 0.0416(8) Uani 1 1 d . . .
H36 H 0.8218 -0.3380 -0.1618 0.050 Uiso 1 1 calc R . .
N37 N 0.88852(17) -0.27748(19) -0.22283(15) 0.0358(6) Uani 1 1 d . . .
C38 C 0.8816(2) -0.2112(3) -0.2775(2) 0.0458(9) Uani 1 1 d . . .
H38 H 0.9285 -0.2012 -0.2968 0.055 Uiso 1 1 calc R . .
C39 C 0.8096(3) -0.1574(3) -0.3069(2) 0.0490(10) Uani 1 1 d . . .
H39 H 0.8080 -0.1113 -0.3454 0.059 Uiso 1 1 calc R . .
N40 N 0.59873(16) 0.21085(18) -0.29616(14) 0.0312(6) Uani 1 1 d . . .
C41 C 0.6595(2) 0.2081(2) -0.33148(17) 0.0338(7) Uani 1 1 d . . .
H41 H 0.6510 0.1689 -0.3766 0.041 Uiso 1 1 calc R . .
C42 C 0.73444(19) 0.2598(2) -0.30535(17) 0.0303(7) Uani 1 1 d . . .
H42 H 0.7762 0.2552 -0.3319 0.036 Uiso 1 1 calc R . .
C43 C 0.74769(19) 0.3185(2) -0.23981(17) 0.0293(7) Uani 1 1 d . . .
C44 C 0.6849(2) 0.3195(2) -0.20228(17) 0.0336(7) Uani 1 1 d . . .
H44 H 0.6922 0.3574 -0.1565 0.040 Uiso 1 1 calc R . .
C45 C 0.6121(2) 0.2656(2) -0.23156(17) 0.0333(7) Uani 1 1 d . . .
H45 H 0.5701 0.2674 -0.2051 0.040 Uiso 1 1 calc R . .
C46 C 0.82162(19) 0.3825(2) -0.21531(17) 0.0300(7) Uani 1 1 d . . .
C47 C 0.8464(2) 0.4283(2) -0.14134(17) 0.0336(7) Uani 1 1 d . . .
H47 H 0.8215 0.4124 -0.1013 0.040 Uiso 1 1 calc R . .
C48 C 0.9067(2) 0.4965(2) -0.12648(17) 0.0329(7) Uani 1 1 d . . .
H48 H 0.9223 0.5268 -0.0757 0.040 Uiso 1 1 calc R . .
N49 N 0.94464(17) 0.52242(18) -0.17987(14) 0.0328(6) Uani 1 1 d . . .
C50 C 0.9259(2) 0.4735(2) -0.24879(19) 0.0422(8) Uani 1 1 d . . .
H50 H 0.9556 0.4873 -0.2856 0.051 Uiso 1 1 calc R . .
C51 C 0.8663(2) 0.4050(2) -0.26814(19) 0.0420(8) Uani 1 1 d . . .
H51 H 0.8552 0.3727 -0.3175 0.050 Uiso 1 1 calc R . .
O52 O 0.34076(15) 0.10568(19) -0.42311(13) 0.0480(6) Uani 1 1 d . . .
H52A H 0.3323 0.0799 -0.3795 0.072 Uiso 1 1 d R . .
H52B H 0.3055 0.1536 -0.4419 0.072 Uiso 1 1 d R . .
S53 S 0.21669(6) 0.14874(8) 0.02846(6) 0.0517(3) Uani 1 1 d . . .
O54 O 0.21463(17) 0.2507(2) 0.02121(16) 0.0584(7) Uani 1 1 d . . .
C55 C 0.1215(3) 0.1152(3) 0.0504(3) 0.0652(12) Uani 1 1 d . . .
H55A H 0.1291 0.1288 0.1072 0.098 Uiso 1 1 calc R . .
H55B H 0.1120 0.0497 0.0409 0.098 Uiso 1 1 calc R . .
H55C H 0.0716 0.1487 0.0152 0.098 Uiso 1 1 calc R . .
C56 C 0.1834(3) 0.1071(4) -0.0730(2) 0.0682(12) Uani 1 1 d . . .
H56A H 0.2267 0.1233 -0.0980 0.102 Uiso 1 1 calc R . .
H56B H 0.1279 0.1343 -0.1040 0.102 Uiso 1 1 calc R . .
H56C H 0.1775 0.0407 -0.0726 0.102 Uiso 1 1 calc R . .
O57 O 0.08422(18) 0.36904(19) -0.05843(15) 0.0564(7) Uani 1 1 d . . .
H57A H 0.1385 0.3474 -0.0387 0.085 Uiso 1 1 d R . .
H57B H 0.0515 0.3512 -0.0288 0.085 Uiso 1 1 d R . .

loop_
_atom_site_aniso_label
_atom_site_aniso_U_11
_atom_site_aniso_U_22
_atom_site_aniso_U_33
_atom_site_aniso_U_23
_atom_site_aniso_U_13
_atom_site_aniso_U_12
Zn1 0.0335(2) 0.0368(2) 0.02419(18) 0.00341(14) 0.01271(15) -0.00083(16)
Zn2 0.0400(2) 0.0449(3) 0.0378(2) -0.01517(17) 0.02423(18) -0.01652(18)
O1 0.0342(12) 0.0420(14) 0.0243(10) -0.0012(9) 0.0135(9) -0.0071(10)
O2 0.0496(14) 0.0505(15) 0.0254(11) -0.0065(10) 0.0097(10) -0.0183(12)
C3 0.0294(16) 0.0381(19) 0.0251(14) -0.0007(13) 0.0128(12) -0.0015(14)
C4 0.0236(15) 0.0417(19) 0.0207(13) -0.0016(12) 0.0086(11) -0.0042(13)
C5 0.0237(15) 0.0353(18) 0.0269(14) -0.0020(12) 0.0101(11) -0.0011(13)
C6 0.0240(15) 0.043(2) 0.0266(14) -0.0039(13) 0.0105(12) -0.0048(13)
C7 0.0283(16) 0.044(2) 0.0234(14) -0.0054(13) 0.0054(12) -0.0011(14)
O8 0.0410(13) 0.0510(16) 0.0270(10) -0.0088(10) 0.0163(9) -0.0060(11)
O9 0.0440(13) 0.0411(14) 0.0261(10) -0.0048(9) 0.0112(9) -0.0039(11)
C10 0.0299(16) 0.044(2) 0.0260(14) -0.0005(13) 0.0131(12) -0.0065(14)
C11 0.0267(16) 0.042(2) 0.0313(15) 0.0038(13) 0.0144(12) -0.0036(14)
C12 0.0291(16) 0.0386(19) 0.0265(14) -0.0037(13) 0.0123(12) -0.0067(14)
O13 0.0433(13) 0.0448(15) 0.0356(11) 0.0020(10) 0.0190(10) -0.0106(11)
C14 0.0331(18) 0.056(2) 0.0358(17) 0.0162(16) 0.0124(14) -0.0025(16)
O15 0.0352(12) 0.0604(17) 0.0293(11) -0.0015(10) 0.0125(9) -0.0206(11)
C16 0.0288(16) 0.0367(18) 0.0237(14) 0.0056(12) 0.0084(12) -0.0070(13)
C17 0.0348(16) 0.0284(18) 0.0242(14) 0.0010(12) 0.0058(12) -0.0012(13)
C18 0.0260(15) 0.0265(16) 0.0233(14) 0.0026(11) 0.0072(11) 0.0038(12)
C19 0.0363(18) 0.052(2) 0.0278(16) -0.0020(15) 0.0144(14) 0.0130(16)
O20 0.0442(14) 0.0553(16) 0.0333(12) 0.0112(10) 0.0244(10) 0.0141(12)
O21 0.0466(19) 0.054(3) 0.031(2) -0.009(2) 0.0127(15) -0.0118(18)
C22 0.0248(14) 0.0302(17) 0.0233(13) 0.0023(12) 0.0099(11) -0.0010(12)
C23 0.0255(15) 0.0282(17) 0.0236(13) 0.0026(11) 0.0075(11) 0.0026(12)
C24 0.0305(16) 0.0307(18) 0.0258(14) -0.0016(12) 0.0082(12) 0.0008(13)
O25 0.0435(13) 0.0440(14) 0.0264(10) -0.0050(9) 0.0152(9) -0.0053(11)
O26 0.0407(13) 0.0460(14) 0.0342(11) -0.0083(10) 0.0150(10) -0.0155(11)
C27 0.0318(16) 0.0393(19) 0.0224(14) 0.0011(12) 0.0128(12) -0.0017(14)
N28 0.0464(16) 0.0339(16) 0.0319(13) -0.0007(11) 0.0155(12) -0.0050(13)
C29 0.050(2) 0.044(2) 0.0368(17) 0.0050(15) 0.0197(15) 0.0029(17)
C30 0.048(2) 0.046(2) 0.0302(16) 0.0066(14) 0.0179(14) 0.0019(17)
C31 0.0447(19) 0.0345(19) 0.0325(16) 0.0006(14) 0.0178(14) -0.0065(15)
C32 0.051(2) 0.043(2) 0.0301(16) 0.0005(14) 0.0225(15) 0.0017(17)
C33 0.051(2) 0.042(2) 0.0262(15) 0.0002(14) 0.0133(14) -0.0017(17)
C34 0.0395(18) 0.0340(19) 0.0291(15) -0.0038(13) 0.0139(13) -0.0016(14)
C35 0.0366(18) 0.045(2) 0.0429(18) 0.0077(15) 0.0210(14) -0.0039(16)
C36 0.042(2) 0.046(2) 0.0410(18) 0.0130(15) 0.0197(15) 0.0000(17)
N37 0.0411(16) 0.0370(17) 0.0341(13) -0.0031(12) 0.0191(12) -0.0065(13)
C38 0.050(2) 0.047(2) 0.054(2) 0.0070(17) 0.0355(18) 0.0007(18)
C39 0.067(3) 0.044(2) 0.051(2) 0.0156(17) 0.0401(19) 0.0081(19)
N40 0.0316(14) 0.0354(16) 0.0263(12) 0.0032(11) 0.0091(10) 0.0020(11)
C41 0.0359(17) 0.041(2) 0.0260(14) -0.0004(13) 0.0117(13) 0.0029(14)
C42 0.0333(17) 0.0307(18) 0.0293(15) 0.0015(13) 0.0136(12) 0.0024(13)
C43 0.0321(16) 0.0286(17) 0.0272(14) 0.0067(12) 0.0101(12) 0.0032(13)
C44 0.0398(18) 0.0381(19) 0.0241(14) 0.0008(13) 0.0121(13) 0.0006(15)
C45 0.0364(17) 0.0367(19) 0.0294(15) 0.0054(13) 0.0143(13) 0.0007(14)
C46 0.0316(16) 0.0278(17) 0.0304(15) 0.0045(12) 0.0099(12) 0.0020(13)
C47 0.0387(18) 0.0380(19) 0.0275(15) 0.0035(13) 0.0154(13) 0.0018(15)
C48 0.0353(17) 0.0383(19) 0.0249(14) -0.0033(13) 0.0095(12) -0.0010(14)
N49 0.0355(14) 0.0334(16) 0.0315(13) -0.0013(11) 0.0139(11) -0.0003(12)
C50 0.055(2) 0.042(2) 0.0381(17) -0.0075(15) 0.0274(16) -0.0140(17)
C51 0.055(2) 0.045(2) 0.0352(17) -0.0122(15) 0.0264(15) -0.0112(17)
O52 0.0465(14) 0.0643(18) 0.0295(11) 0.0035(11) 0.0078(10) -0.0092(13)
S53 0.0383(5) 0.0626(7) 0.0491(5) 0.0049(4) 0.0078(4) 0.0093(4)
O54 0.0501(16) 0.0583(19) 0.0641(17) 0.0041(14) 0.0154(13) 0.0044(13)
C55 0.050(2) 0.070(3) 0.071(3) 0.010(2) 0.014(2) 0.006(2)
C56 0.056(3) 0.083(3) 0.056(2) -0.006(2) 0.006(2) 0.013(2)
O57 0.0559(16) 0.066(2) 0.0558(15) 0.0100(13) 0.0297(13) 0.0035(14)

loop_
_atom_type_symbol
_atom_type_description
_atom_type_scat_dispersion_real
_atom_type_scat_dispersion_imag
_atom_type_scat_source
C C 0.0033 0.0016 'International Tables Vol C Tables 4.2.6.8 and 6.1.1.4'
H H 0.0000 0.0000 'International Tables Vol C Tables 4.2.6.8 and 6.1.1.4'
O O 0.0106 0.0060 'International Tables Vol C Tables 4.2.6.8 and 6.1.1.4'
Zn Zn 0.2839 1.4301 'International Tables Vol C Tables 4.2.6.8 and 6.1.1.4'
N N 0.0061 0.0033 'International Tables Vol C Tables 4.2.6.8 and 6.1.1.4'
S S 0.1246 0.1234 'International Tables Vol C Tables 4.2.6.8 and 6.1.1.4'

loop_
_geom_angle_atom_site_label_1
_geom_angle_atom_site_label_2
_geom_angle_atom_site_label_3
_geom_angle
_geom_angle_site_symmetry_1
_geom_angle_site_symmetry_3
_geom_angle_publ_flag
O1 Zn1 N28 99.77(9) . . ?
O1 Zn1 O8 98.49(8) . 4_565 ?
N28 Zn1 O8 161.55(9) . 4_565 ?
O1 Zn1 N40 94.55(9) . . ?
N28 Zn1 N40 88.85(10) . . ?
O8 Zn1 N40 87.09(9) 4_565 . ?
O1 Zn1 O52 91.81(8) . . ?
N28 Zn1 O52 95.59(10) . . ?
O8 Zn1 O52 86.44(10) 4_565 . ?
N40 Zn1 O52 171.53(9) . . ?
O1 Zn1 O9 158.42(9) . 4_565 ?
N28 Zn1 O9 101.72(9) . 4_565 ?
O8 Zn1 O9 60.17(8) 4_565 4_565 ?
N40 Zn1 O9 87.84(8) . 4_565 ?
O52 Zn1 O9 84.20(8) . 4_565 ?
O1 Zn1 C7 128.55(10) . 4_565 ?
N28 Zn1 C7 131.68(10) . 4_565 ?
O8 Zn1 C7 30.13(9) 4_565 4_565 ?
N40 Zn1 C7 87.19(9) . 4_565 ?
O52 Zn1 C7 84.47(10) . 4_565 ?
O9 Zn1 C7 30.04(9) 4_565 4_565 ?
O20 Zn2 O25 99.90(9) 4 . ?
O20 Zn2 N49 105.35(9) 4 1_445 ?
O25 Zn2 N49 146.11(9) . 1_445 ?
O20 Zn2 N37 94.38(10) 4 1_455 ?
O25 Zn2 N37 104.18(10) . 1_455 ?
N49 Zn2 N37 96.13(10) 1_445 1_455 ?
O20 Zn2 O26 158.42(8) 4 . ?
O25 Zn2 O26 58.53(8) . . ?
N49 Zn2 O26 94.89(9) 1_445 . ?
N37 Zn2 O26 90.76(9) 1_455 . ?
O20 Zn2 C24 129.32(10) 4 . ?
O25 Zn2 C24 29.42(9) . . ?
N49 Zn2 C24 121.41(10) 1_445 . ?
N37 Zn2 C24 98.68(10) 1_455 . ?
O26 Zn2 C24 29.11(8) . . ?
C3 O1 Zn1 124.86(18) . . ?
O2 C3 O1 125.2(3) . . ?
O2 C3 C4 117.8(3) . . ?
O1 C3 C4 117.0(3) . . ?
C5 C4 C12 120.4(3) . . ?
C5 C4 C3 121.6(3) . . ?
C12 C4 C3 118.0(3) . . ?
C4 C5 C6 119.5(3) . . ?
C4 C5 H5 120.3 . . ?
C6 C5 H5 120.3 . . ?
C5 C6 C10 120.1(3) . . ?
C5 C6 C7 121.3(3) . . ?
C10 C6 C7 118.6(3) . . ?
O9 C7 O8 121.7(3) . . ?
O9 C7 C6 120.0(3) . . ?
O8 C7 C6 118.3(3) . . ?
O9 C7 Zn1 63.20(16) . 4_566 ?
O8 C7 Zn1 58.48(16) . 4_566 ?
C6 C7 Zn1 176.4(2) . 4_566 ?
C7 O8 Zn1 91.4(2) . 4_566 ?
C7 O9 Zn1 86.77(17) . 4_566 ?
C11 C10 C6 119.7(3) . . ?
C11 C10 H10 120.2 . . ?
C6 C10 H10 120.2 . . ?
C10 C11 C12 120.4(3) . . ?
C10 C11 O13 124.3(3) . . ?
C12 C11 O13 115.2(3) . . ?
C11 C12 C4 119.9(3) . . ?
C11 C12 H12 120.0 . . ?
C4 C12 H12 120.0 . . ?
C11 O13 C14 117.1(3) . . ?
O13 C14 O15 113.1(3) . . ?
O13 C14 H14A 109.0 . . ?
O15 C14 H14A 109.0 . . ?
O13 C14 H14B 109.0 . . ?
O15 C14 H14B 109.0 . . ?
H14A C14 H14B 107.8 . . ?
C16 O15 C14 117.3(3) . . ?
O15 C16 C27 124.1(3) . . ?
O15 C16 C17 115.9(3) . . ?
C27 C16 C17 120.0(3) . . ?
C18 C17 C16 120.5(3) . . ?
C18 C17 H17 119.7 . . ?
C16 C17 H17 119.7 . . ?
C17 C18 C22 119.8(3) . . ?
C17 C18 C19 118.7(3) . . ?
C22 C18 C19 121.5(3) . . ?
O21 C19 O20 123.3(3) . . ?
O21 C19 C18 119.1(3) . . ?
O20 C19 C18 117.5(3) . . ?
C19 O20 Zn2 117.5(2) . 4_556 ?
C23 C22 C18 119.9(3) . . ?
C23 C22 H22 120.1 . . ?
C18 C22 H22 120.1 . . ?
C27 C23 C22 120.1(3) . . ?
C27 C23 C24 119.1(3) . . ?
C22 C23 C24 120.8(3) . . ?
O26 C24 O25 121.5(3) . . ?
O26 C24 C23 120.6(3) . . ?
O25 C24 C23 117.9(3) . . ?
O26 C24 Zn2 70.04(16) . . ?
O25 C24 Zn2 51.51(14) . . ?
C23 C24 Zn2 169.3(2) . . ?
C24 O25 Zn2 99.07(19) . . ?
C24 O26 Zn2 80.84(16) . . ?
C23 C27 C16 119.5(3) . . ?
C23 C27 H27 120.2 . . ?
C16 C27 H27 120.2 . . ?
C33 N28 C29 115.6(3) . . ?
C33 N28 Zn1 121.0(2) . . ?
C29 N28 Zn1 119.7(2) . . ?
N28 C29 C30 124.4(3) . . ?
N28 C29 H29 117.8 . . ?
C30 C29 H29 117.8 . . ?
C29 C30 C31 119.0(3) . . ?
C29 C30 H30 120.5 . . ?
C31 C30 H30 120.5 . . ?
C32 C31 C30 117.0(3) . . ?
C32 C31 C34 122.1(3) . . ?
C30 C31 C34 120.7(3) . . ?
C33 C32 C31 120.0(3) . . ?
C33 C32 H32 120.0 . . ?
C31 C32 H32 120.0 . . ?
N28 C33 C32 123.8(3) . . ?
N28 C33 H33 118.1 . . ?
C32 C33 H33 118.1 . . ?
C39 C34 C35 116.6(3) . . ?
C39 C34 C31 122.4(3) . . ?
C35 C34 C31 120.9(3) . . ?
C36 C35 C34 119.5(3) . . ?
C36 C35 H35 120.2 . . ?
C34 C35 H35 120.2 . . ?
N37 C36 C35 124.0(3) . . ?
N37 C36 H36 118.0 . . ?
C35 C36 H36 118.0 . . ?
C36 N37 C38 116.1(3) . . ?
C36 N37 Zn2 123.0(2) . 1_655 ?
C38 N37 Zn2 120.8(2) . 1_655 ?
N37 C38 C39 122.9(3) . . ?
N37 C38 H38 118.6 . . ?
C39 C38 H38 118.6 . . ?
C38 C39 C34 120.8(3) . . ?
C38 C39 H39 119.6 . . ?
C34 C39 H39 119.6 . . ?
C41 N40 C45 117.9(3) . . ?
C41 N40 Zn1 122.3(2) . . ?
C45 N40 Zn1 118.8(2) . . ?
N40 C41 C42 123.2(3) . . ?
N40 C41 H41 118.4 . . ?
C42 C41 H41 118.4 . . ?
C43 C42 C41 119.3(3) . . ?
C43 C42 H42 120.4 . . ?
C41 C42 H42 120.4 . . ?
C42 C43 C44 117.1(3) . . ?
C42 C43 C46 121.3(3) . . ?
C44 C43 C46 121.3(3) . . ?
C45 C44 C43 120.2(3) . . ?
C45 C44 H44 119.9 . . ?
C43 C44 H44 119.9 . . ?
N40 C45 C44 122.2(3) . . ?
N40 C45 H45 118.9 . . ?
C44 C45 H45 118.9 . . ?
C51 C46 C47 116.4(3) . . ?
C51 C46 C43 121.2(3) . . ?
C47 C46 C43 122.2(3) . . ?
C48 C47 C46 119.9(3) . . ?
C48 C47 H47 120.1 . . ?
C46 C47 H47 120.1 . . ?
N49 C48 C47 123.4(3) . . ?
N49 C48 H48 118.3 . . ?
C47 C48 H48 118.3 . . ?
C48 N49 C50 116.8(3) . . ?
C48 N49 Zn2 123.8(2) . 1_665 ?
C50 N49 Zn2 117.7(2) . 1_665 ?
N49 C50 C51 123.1(3) . . ?
N49 C50 H50 118.4 . . ?
C51 C50 H50 118.4 . . ?
C50 C51 C46 120.1(3) . . ?
C50 C51 H51 120.0 . . ?
C46 C51 H51 120.0 . . ?
Zn1 O52 H52A 92.5 . . ?
Zn1 O52 H52B 110.8 . . ?
H52A O52 H52B 112.1 . . ?
O54 S53 C56 105.5(2) . . ?
O54 S53 C55 107.1(2) . . ?
C56 S53 C55 96.8(2) . . ?
S53 C55 H55A 109.5 . . ?
S53 C55 H55B 109.5 . . ?
H55A C55 H55B 109.5 . . ?
S53 C55 H55C 109.5 . . ?
H55A C55 H55C 109.5 . . ?
H55B C55 H55C 109.5 . . ?
S53 C56 H56A 109.5 . . ?
S53 C56 H56B 109.5 . . ?
H56A C56 H56B 109.5 . . ?
S53 C56 H56C 109.5 . . ?
H56A C56 H56C 109.5 . . ?
H56B C56 H56C 109.5 . . ?
H57A O57 H57B 112.4 . . ?

loop_
_geom_bond_atom_site_label_1
_geom_bond_atom_site_label_2
_geom_bond_distance
_geom_bond_site_symmetry_2
_geom_bond_publ_flag
Zn1 O1 2.0332(19) . ?
Zn1 N28 2.119(3) . ?
Zn1 O8 2.139(2) 4_565 ?
Zn1 N40 2.171(3) . ?
Zn1 O52 2.206(2) . ?
Zn1 O9 2.242(2) 4_565 ?
Zn1 C7 2.508(3) 4_565 ?
Zn2 O20 1.995(2) 4 ?
Zn2 O25 2.017(2) . ?
Zn2 N49 2.050(3) 1_445 ?
Zn2 N37 2.116(3) 1_455 ?
Zn2 O26 2.423(2) . ?
Zn2 C24 2.545(3) . ?
O1 C3 1.272(4) . ?
O2 C3 1.255(4) . ?
C3 C4 1.509(4) . ?
C4 C5 1.385(4) . ?
C4 C12 1.389(4) . ?
C5 C6 1.394(4) . ?
C5 H5 0.9500 . ?
C6 C10 1.399(4) . ?
C6 C7 1.504(4) . ?
C7 O9 1.257(4) . ?
C7 O8 1.259(3) . ?
C7 Zn1 2.508(3) 4_566 ?
O8 Zn1 2.139(2) 4_566 ?
O9 Zn1 2.242(2) 4_566 ?
C10 C11 1.381(4) . ?
C10 H10 0.9500 . ?
C11 C12 1.385(4) . ?
C11 O13 1.393(4) . ?
C12 H12 0.9500 . ?
O13 C14 1.404(4) . ?
C14 O15 1.410(4) . ?
C14 H14A 0.9900 . ?
C14 H14B 0.9900 . ?
O15 C16 1.373(3) . ?
C16 C27 1.390(4) . ?
C16 C17 1.392(4) . ?
C17 C18 1.379(4) . ?
C17 H17 0.9500 . ?
C18 C22 1.393(4) . ?
C18 C19 1.505(4) . ?
C19 O21 1.219(4) . ?
C19 O20 1.266(4) . ?
O20 Zn2 1.995(2) 4_556 ?
C22 C23 1.397(4) . ?
C22 H22 0.9500 . ?
C23 C27 1.394(4) . ?
C23 C24 1.500(4) . ?
C24 O26 1.254(4) . ?
C24 O25 1.266(3) . ?
C27 H27 0.9500 . ?
N28 C33 1.340(4) . ?
N28 C29 1.345(4) . ?
C29 C30 1.372(5) . ?
C29 H29 0.9500 . ?
C30 C31 1.389(4) . ?
C30 H30 0.9500 . ?
C31 C32 1.387(4) . ?
C31 C34 1.494(5) . ?
C32 C33 1.365(5) . ?
C32 H32 0.9500 . ?
C33 H33 0.9500 . ?
C34 C39 1.382(5) . ?
C34 C35 1.387(5) . ?
C35 C36 1.374(5) . ?
C35 H35 0.9500 . ?
C36 N37 1.346(4) . ?
C36 H36 0.9500 . ?
N37 C38 1.344(4) . ?
N37 Zn2 2.116(3) 1_655 ?
C38 C39 1.374(5) . ?
C38 H38 0.9500 . ?
C39 H39 0.9500 . ?
N40 C41 1.339(4) . ?
N40 C45 1.346(4) . ?
C41 C42 1.389(4) . ?
C41 H41 0.9500 . ?
C42 C43 1.394(4) . ?
C42 H42 0.9500 . ?
C43 C44 1.395(4) . ?
C43 C46 1.483(4) . ?
C44 C45 1.385(4) . ?
C44 H44 0.9500 . ?
C45 H45 0.9500 . ?
C46 C51 1.398(4) . ?
C46 C47 1.395(4) . ?
C47 C48 1.372(4) . ?
C47 H47 0.9500 . ?
C48 N49 1.340(4) . ?
C48 H48 0.9500 . ?
N49 C50 1.350(4) . ?
N49 Zn2 2.050(3) 1_665 ?
C50 C51 1.366(5) . ?
C50 H50 0.9500 . ?
C51 H51 0.9500 . ?
O52 H52A 0.9035 . ?
O52 H52B 0.9022 . ?
S53 O54 1.504(3) . ?
S53 C56 1.784(4) . ?
S53 C55 1.799(4) . ?
C55 H55A 0.9800 . ?
C55 H55B 0.9800 . ?
C55 H55C 0.9800 . ?
C56 H56A 0.9800 . ?
C56 H56B 0.9800 . ?
C56 H56C 0.9800 . ?
O57 H57A 0.9019 . ?
O57 H57B 0.9008 . ?

loop_
_geom_hbond_atom_site_label_D
_geom_hbond_atom_site_label_H
_geom_hbond_atom_site_label_A
_geom_hbond_distance_DH
_geom_hbond_distance_HA
_geom_hbond_distance_DA
_geom_hbond_angle_DHA
_geom_hbond_site_symmetry_A
O52 H52A O2 0.90 1.70 2.589(3) 167 .
O52 H52B O54 0.90 2.00 2.892(4) 172 4_565
O57 H57A O54 0.90 1.95 2.753(4) 147 .
O57 H57B O26 0.90 1.87 2.768(3) 176 3

loop_
_platon_squeeze_void_nr
_platon_squeeze_void_average_x
_platon_squeeze_void_average_y
_platon_squeeze_void_average_z
_platon_squeeze_void_volume
_platon_squeeze_void_count_electrons
_platon_squeeze_void_content
1 0.299 -0.098 0.503 56 19 ' '
2 0.701 0.097 0.497 56 19 ' '
3 0.970 0.042 0.083 9 1 ' '
4 0.700 0.402 0.997 56 19 ' '
5 0.970 0.458 0.583 9 1 ' '
6 0.299 0.597 1.003 56 19 ' '
7 0.030 0.542 0.417 9 1 ' '
8 0.030 0.958 0.917 9 1 ' '
